data_1540578
loop_
_publ_author_name
'Chang Sung Lim'
'Victor Atuchin'
'Aleksandr Aleksandrovsky'
'Maxim Molokeev'
'Aleksandr Oreshonkov'

_publ_section_title
;
 Microwave sol-gel synthesis of CaGd2(MoO4)4:Er3+/Yb3+ phosphors and their
 upconversion photoluminescence properties
;
_journal_issue 10
_journal_name_full 'Journal of the American Ceramic Society'
_journal_page_first 3223
_journal_page_last 3230
_journal_paper_doi 10.1111/jace.13739
_journal_volume 98
_journal_year 2015
_chemical_formula_moiety 'Er0.05 Gd1.50 Mo4 O16 Yb0.45, 4(Ca0.25)'
_chemical_formula_sum 'Ca Er0.05 Gd1.5 Mo4 O16 Yb0.45'
_chemical_formula_weight 1002.63
_space_group_IT_number 88
_symmetry_cell_setting tetragonal
_symmetry_space_group_name_Hall '-I 4ad'
_symmetry_space_group_name_H-M 'I 41/a :2'
_cell_angle_alpha 90
_cell_angle_beta 90
_cell_angle_gamma 90
_cell_formula_units_Z 1
_cell_length_a 5.21103(41)
_cell_length_b 5.21103(41)
_cell_length_c 11.47435(93)
_cell_measurement_temperature 300
_cell_volume 311.58(4)
_diffrn_ambient_temperature 300
_diffrn_measurement_device_type
;
D8 ADVANCE Bruker
;
_diffrn_radiation_monochromator none
_diffrn_radiation_probe x-ray
_diffrn_radiation_type
;
 Cu K\a~1~~2~
;
_exptl_absorpt_coefficient_mu 93.878
_exptl_crystal_density_diffrn 5.339693
_pd_char_colour
;
colourless
;
_pd_meas_2theta_range_inc 0.02
_pd_meas_2theta_range_max 70
_pd_meas_2theta_range_min 10
_pd_meas_scan_method step
_pd_proc_ls_pref_orient_corr
;
no preferred orientation
;
_pd_proc_ls_profile_function PearsonVII
_pd_proc_ls_prof_R_factor 17.763
_pd_proc_ls_prof_wR_expected 18.484
_pd_proc_ls_prof_wR_factor 25.786
_pd_proc_number_of_points 3000
_pd_spec_mount_mode reflection
_refine_ls_goodness_of_fit_all 1.395
_refine_ls_R_I_factor 3.72
_refine_ls_shift/su_max 0.01000
_cod_data_source_file CaGd1p5MoO44_0p05Er_0p45Yb.cif
_cod_data_source_block a
_cod_original_cell_volume 311.584(55)
_cod_original_sg_symbol_Hall
;
-I 4ad
;
_cod_original_sg_symbol_H-M I41/a
_cod_original_formula_sum
;
Ca Er0.05 Gd1.50 Mo4 O16 Yb0.45
;
_cod_database_code 1540578
_cod_database_fobs_code 1540578

loop_
_symmetry_equiv_pos_as_xyz
'x, y, z'
'-x, -y, -z'
'-x, -y+1/2, z'
'-x+1/2, -y, z+1/2'
'-x+1/2, -y+1/2, -z+1/2'
'-y+1/4, x+1/4, -z+1/4'
'-y+1/4, x-1/4, z-1/4'
'-y-1/4, x+1/4, z+1/4'
'-y-1/4, x-1/4, -z-1/4'
'y+1/4, -x+1/4, z+1/4'
'y+1/4, -x-1/4, -z-1/4'
'y-1/4, -x+1/4, -z+1/4'
'y-1/4, -x-1/4, z-1/4'
'x, y+1/2, -z'
'x+1/2, y, -z+1/2'
'x+1/2, y+1/2, z+1/2'

loop_
_atom_site_label
_atom_site_type_symbol
_atom_site_fract_x
_atom_site_fract_y
_atom_site_fract_z
_atom_site_occupancy
_atom_site_B_iso_or_equiv
Ca Ca 0 0.25 0.625 0.25 1.32(83)
Gd Gd 0 0.25 0.625 0.375 1.32(83)
Er Er 0 0.25 0.625 0.0125 1.32(83)
Yb Yb 0 0.25 0.625 0.1125 1.32(83)
Mo Mo 0 0.25 0.125 1 0.50(75)
O O 0.2145(56) 0.1150(33) 0.0468(15) 1 2.8(12)

loop_
_diffrn_radiation_wavelength
_diffrn_radiation_wavelength_wt
1.5406 1.0000
1.5443 0.5000

loop_
_geom_angle_atom_site_label_1
_geom_angle_atom_site_label_2
_geom_angle_atom_site_label_3
_geom_angle
_geom_angle_site_symmetry_1
_geom_angle_site_symmetry_3
O Ca O 66.4(11) 4_555 5_555
O Ca O 71.42(87) 4_555 7_556
O Ca O 96.97(77) 4_555 9_556
O Ca O 148.6(29) 4_555 13_566
O Ca O 82.24(74) 4_555 15_455
O Ca O 139.2(23) 4_555 16_455
O Ca O 126.1(14) 5_555 7_556
O Ca O 79.71(78) 5_555 15_455
O Gd O 66.4(11) 4_555 5_555
O Gd O 71.42(87) 4_555 7_556
O Gd O 96.97(77) 4_555 9_556
O Gd O 148.6(29) 4_555 13_566
O Gd O 82.24(74) 4_555 15_455
O Gd O 139.2(23) 4_555 16_455
O Gd O 126.1(14) 5_555 7_556
O Gd O 79.71(78) 5_555 15_455
O Er O 66.4(11) 4_555 5_555
O Er O 71.42(87) 4_555 7_556
O Er O 96.97(77) 4_555 9_556
O Er O 148.6(29) 4_555 13_566
O Er O 82.24(74) 4_555 15_455
O Er O 139.2(23) 4_555 16_455
O Er O 126.1(14) 5_555 7_556
O Er O 79.71(78) 5_555 15_455
O Yb O 66.4(11) 4_555 5_555
O Yb O 71.42(87) 4_555 7_556
O Yb O 96.97(77) 4_555 9_556
O Yb O 148.6(29) 4_555 13_566
O Yb O 82.24(74) 4_555 15_455
O Yb O 139.2(23) 4_555 16_455
O Yb O 126.1(14) 5_555 7_556
O Yb O 79.71(78) 5_555 15_455
O Mo O 111.6(15) 1_555 3_555
O Mo O 108.4(13) 1_555 6_555

loop_
_geom_bond_atom_site_label_1
_geom_bond_atom_site_label_2
_geom_bond_distance
_geom_bond_site_symmetry_2
Ca O 2.576(24) 4_555
Ca O 2.568(22) 5_555
Gd O 2.576(24) 4_555
Gd O 2.568(22) 5_555
Er O 2.576(24) 4_555
Er O 2.568(22) 5_555
Yb O 2.576(24) 4_555
Yb O 2.568(22) 5_555
Mo O 1.597(24) .
